data_4325101
loop_
_publ_author_name
'Kalyan V. Vasudevan'
'Nickolaus A. Smith'
'Brian L. Scott'
'Edward A. McKigney'
'Michael W. Blair'
'John C. Gordon'
'Ross E. Muenchausen'

_publ_section_title
;
 An Ionic Liquid-Mediated Route to Cerium(III) Bromide Solvates
;
_journal_name_full 'Inorganic Chemistry'
_journal_page_first 4627
_journal_page_last 4631
_journal_paper_doi 10.1021/ic200353s
_journal_volume 50
_journal_year 2011
_chemical_formula_sum 'C25 H23 Br3 Ce N5'
_chemical_formula_weight 773.33
_chemical_name_systematic
; 
 ? 
;
_space_group_IT_number 9
_symmetry_cell_setting monoclinic
_symmetry_space_group_name_Hall 'C -2yc'
_symmetry_space_group_name_H-M 'C 1 c 1'
_atom_sites_solution_hydrogens geom
_atom_sites_solution_primary direct
_atom_sites_solution_secondary difmap
_audit_creation_method SHELXL-97
_cell_angle_alpha 90.00
_cell_angle_beta 115.304(2)
_cell_angle_gamma 90.00
_cell_formula_units_Z 4
_cell_length_a 16.770(4)
_cell_length_b 9.657(2)
_cell_length_c 17.881(4)
_cell_measurement_temperature 140(1)
_cell_volume 2617.9(10)
_computing_cell_refinement 'SAINT+, v. 7.66a (Bruker AXS, 2009)'
_computing_data_collection 'APEX II, v. 7.0 (Bruker AXS, 2009)'
_computing_data_reduction 'SAINT+, v. 7.66a (Bruker AXS, 2009)'
_computing_molecular_graphics 'SHELXTL, v. 6.14, (Bruker AXS, 2000)'
_computing_publication_material 'SHELXTL, v. 6.14, (Bruker AXS, 2000)'
_computing_structure_refinement 'SHELXL-97 (Sheldrick, 1997)'
_computing_structure_solution 'SHELXS-97 (Sheldrick, 1990)'
_diffrn_ambient_temperature 140(1)
_diffrn_measured_fraction_theta_full 1.000
_diffrn_measured_fraction_theta_max 0.999
_diffrn_measurement_device_type 'Bruker D8 with APEXII CCD'
_diffrn_measurement_method '\w scans'
_diffrn_radiation_monochromator graphite
_diffrn_radiation_source 'fine-focus sealed tube'
_diffrn_radiation_type MoK\a
_diffrn_radiation_wavelength 0.71073
_diffrn_reflns_av_R_equivalents 0.0318
_diffrn_reflns_av_sigmaI/netI 0.0449
_diffrn_reflns_limit_h_max 20
_diffrn_reflns_limit_h_min -20
_diffrn_reflns_limit_k_max 11
_diffrn_reflns_limit_k_min -11
_diffrn_reflns_limit_l_max 21
_diffrn_reflns_limit_l_min -21
_diffrn_reflns_number 11606
_diffrn_reflns_theta_full 25.00
_diffrn_reflns_theta_max 25.31
_diffrn_reflns_theta_min 2.50
_diffrn_standards_decay_% 0
_diffrn_standards_interval_count 0
_diffrn_standards_interval_time 0
_diffrn_standards_number 0
_exptl_absorpt_coefficient_mu 6.341
_exptl_absorpt_correction_T_max 0.3949
_exptl_absorpt_correction_T_min 0.3636
_exptl_absorpt_correction_type multi-scan
_exptl_absorpt_process_details 'SADABS v. 1 (Sheldrick, 2008)'
_exptl_crystal_colour orange
_exptl_crystal_density_diffrn 1.962
_exptl_crystal_description block
_exptl_crystal_F_000 1484
_exptl_crystal_size_max 0.20
_exptl_crystal_size_mid 0.18
_exptl_crystal_size_min 0.18
_refine_diff_density_max 0.625
_refine_diff_density_min -0.594
_refine_diff_density_rms 0.112
_refine_ls_abs_structure_details 'Flack H D (1983), Acta Cryst. A39, 876-881'
_refine_ls_abs_structure_Flack 0.097(9)
_refine_ls_extinction_method none
_refine_ls_goodness_of_fit_ref 1.032
_refine_ls_hydrogen_treatment constr
_refine_ls_matrix_type full
_refine_ls_number_parameters 307
_refine_ls_number_reflns 4761
_refine_ls_number_restraints 2
_refine_ls_restrained_S_all 1.032
_refine_ls_R_factor_all 0.0297
_refine_ls_R_factor_gt 0.0257
_refine_ls_shift/su_max 0.001
_refine_ls_shift/su_mean 0.000
_refine_ls_structure_factor_coef Fsqd
_refine_ls_weighting_details 'calc w=1/[\s^2^(Fo^2^)+(0.0258P)^2^+0.0000P] where P=(Fo^2^+2Fc^2^)/3'
_refine_ls_weighting_scheme calc
_refine_ls_wR_factor_gt 0.0545
_refine_ls_wR_factor_ref 0.0567
_reflns_number_gt 4460
_reflns_number_total 4761
_reflns_threshold_expression >2sigma(I)
_cod_data_source_file ic200353s_si_002.cif
_cod_data_source_block apx1112
_cod_original_cell_volume 2618.0(10)
_cod_database_code 4325101

loop_
_symmetry_equiv_pos_as_xyz
'x, y, z'
'x, -y, z+1/2'
'x+1/2, y+1/2, z'
'x+1/2, -y+1/2, z+1/2'

loop_
_atom_site_label
_atom_site_type_symbol
_atom_site_fract_x
_atom_site_fract_y
_atom_site_fract_z
_atom_site_U_iso_or_equiv
_atom_site_adp_type
_atom_site_occupancy
_atom_site_symmetry_multiplicity
_atom_site_calc_flag
_atom_site_refinement_flags
Ce1 Ce 0.185968(15) 0.91083(3) 0.461641(14) 0.01293(8) Uani 1 1 d .
Br1 Br 0.10424(3) 1.10463(6) 0.32217(3) 0.02072(14) Uani 1 1 d .
Br2 Br 0.15131(4) 0.65805(6) 0.36282(3) 0.01841(12) Uani 1 1 d .
Br3 Br 0.34132(3) 0.80797(5) 0.60653(3) 0.01787(13) Uani 1 1 d .
N1 N 0.0145(3) 0.9176(4) 0.4152(3) 0.0162(10) Uani 1 1 d .
N2 N 0.1300(3) 1.0296(5) 0.5611(3) 0.0162(10) Uani 1 1 d .
N3 N 0.2748(3) 1.1598(5) 0.5167(3) 0.0176(10) Uani 1 1 d .
N4 N 0.1254(3) 0.7193(5) 0.5484(3) 0.0179(10) Uani 1 1 d .
N5 N 0.3120(3) 0.9188(4) 0.4029(3) 0.0170(10) Uani 1 1 d .
C1 C -0.0418(4) 0.8710(5) 0.3402(3) 0.0171(12) Uani 1 1 d .
H1 H -0.0185 0.8364 0.3052 0.021 Uiso 1 1 calc R
C2 C -0.1318(4) 0.8719(6) 0.3126(4) 0.0230(13) Uani 1 1 d .
H2 H -0.1685 0.8442 0.2591 0.028 Uiso 1 1 calc R
C3 C -0.1667(4) 0.9150(6) 0.3664(4) 0.0217(13) Uani 1 1 d .
H3 H -0.2272 0.9120 0.3507 0.026 Uiso 1 1 calc R
C4 C -0.1093(4) 0.9627(6) 0.4441(4) 0.0186(12) Uani 1 1 d .
H4 H -0.1311 0.9917 0.4814 0.022 Uiso 1 1 calc R
C5 C -0.0193(3) 0.9672(5) 0.4658(3) 0.0152(12) Uani 1 1 d .
C6 C 0.0424(4) 1.0326(6) 0.5441(3) 0.0156(12) Uani 1 1 d .
C7 C 0.0138(4) 1.0981(5) 0.5975(3) 0.0188(12) Uani 1 1 d .
H7 H -0.0461 1.1010 0.5849 0.023 Uiso 1 1 calc R
C8 C 0.0732(4) 1.1579(6) 0.6681(3) 0.0215(13) Uani 1 1 d .
H8 H 0.0543 1.2026 0.7037 0.026 Uiso 1 1 calc R
C9 C 0.1622(4) 1.1520(6) 0.6868(3) 0.0196(13) Uani 1 1 d .
H9 H 0.2042 1.1906 0.7353 0.023 Uiso 1 1 calc R
C10 C 0.1865(4) 1.0875(6) 0.6316(3) 0.0179(13) Uani 1 1 d .
H10 H 0.2463 1.0837 0.6441 0.021 Uiso 1 1 calc R
C11 C 0.2293(4) 1.2781(6) 0.5099(4) 0.0221(13) Uani 1 1 d .
H11 H 0.1719 1.2843 0.4688 0.026 Uiso 1 1 calc R
C12 C 0.2648(4) 1.3908(6) 0.5617(4) 0.0233(13) Uani 1 1 d .
H12 H 0.2309 1.4694 0.5566 0.028 Uiso 1 1 calc R
C13 C 0.3503(4) 1.3850(6) 0.6202(4) 0.0247(14) Uani 1 1 d .
H13 H 0.3751 1.4585 0.6563 0.030 Uiso 1 1 calc R
C14 C 0.3988(4) 1.2673(6) 0.6243(3) 0.0214(13) Uani 1 1 d .
H14 H 0.4576 1.2614 0.6624 0.026 Uiso 1 1 calc R
C15 C 0.3594(3) 1.1599(6) 0.5720(3) 0.0183(12) Uani 1 1 d .
H15 H 0.3933 1.0821 0.5748 0.022 Uiso 1 1 calc R
C16 C 0.1503(4) 0.7288(6) 0.6296(3) 0.0169(12) Uani 1 1 d .
H16 H 0.1863 0.8027 0.6575 0.020 Uiso 1 1 calc R
C17 C 0.1263(4) 0.6367(6) 0.6749(3) 0.0213(13) Uani 1 1 d .
H17 H 0.1452 0.6495 0.7315 0.026 Uiso 1 1 calc R
C18 C 0.0735(4) 0.5246(6) 0.6353(4) 0.0226(13) Uani 1 1 d .
H18 H 0.0572 0.4592 0.6644 0.027 Uiso 1 1 calc R
C19 C 0.0462(4) 0.5142(6) 0.5511(4) 0.0237(13) Uani 1 1 d .
H19 H 0.0101 0.4413 0.5220 0.028 Uiso 1 1 calc R
C20 C 0.0721(4) 0.6110(6) 0.5104(4) 0.0211(13) Uani 1 1 d .
H20 H 0.0521 0.6022 0.4534 0.025 Uiso 1 1 calc R
C21 C 0.3567(4) 0.8037(6) 0.4064(3) 0.0206(13) Uani 1 1 d .
H21 H 0.3501 0.7293 0.4364 0.025 Uiso 1 1 calc R
C22 C 0.4127(4) 0.7877(7) 0.3680(3) 0.0240(14) Uani 1 1 d .
H22 H 0.4423 0.7046 0.3719 0.029 Uiso 1 1 calc R
C23 C 0.4236(4) 0.8973(6) 0.3240(3) 0.0232(13) Uani 1 1 d .
H23 H 0.4610 0.8901 0.2979 0.028 Uiso 1 1 calc R
C24 C 0.3781(4) 1.0173(6) 0.3195(4) 0.0210(13) Uani 1 1 d .
H24 H 0.3835 1.0924 0.2895 0.025 Uiso 1 1 calc R
C25 C 0.3239(4) 1.0260(6) 0.3601(4) 0.0206(13) Uani 1 1 d .
H25 H 0.2946 1.1088 0.3578 0.025 Uiso 1 1 calc R

loop_
_atom_site_aniso_label
_atom_site_aniso_U_11
_atom_site_aniso_U_22
_atom_site_aniso_U_33
_atom_site_aniso_U_23
_atom_site_aniso_U_13
_atom_site_aniso_U_12
Ce1 0.01072(14) 0.01555(15) 0.01258(14) -0.00038(14) 0.00503(12) 0.00178(14)
Br1 0.0191(3) 0.0223(3) 0.0183(3) 0.0050(3) 0.0057(2) 0.0036(2)
Br2 0.0215(3) 0.0181(3) 0.0178(3) -0.0016(2) 0.0104(2) 0.0005(2)
Br3 0.0136(3) 0.0221(3) 0.0180(3) 0.0028(2) 0.0068(2) 0.0041(2)
N1 0.012(2) 0.018(2) 0.016(2) -0.003(2) 0.0044(19) -0.0024(19)
N2 0.014(2) 0.018(2) 0.017(2) 0.0023(19) 0.0065(19) -0.0007(19)
N3 0.012(2) 0.022(3) 0.018(2) -0.001(2) 0.006(2) 0.0000(19)
N4 0.012(2) 0.021(3) 0.016(3) 0.001(2) 0.001(2) 0.005(2)
N5 0.015(2) 0.019(2) 0.015(2) -0.003(2) 0.005(2) 0.000(2)
C1 0.018(3) 0.016(3) 0.019(3) -0.001(2) 0.009(2) 0.000(2)
C2 0.021(3) 0.020(3) 0.024(3) -0.008(3) 0.005(3) -0.001(3)
C3 0.012(3) 0.024(3) 0.031(3) 0.001(3) 0.011(3) -0.003(2)
C4 0.012(3) 0.021(3) 0.022(3) -0.002(3) 0.007(2) 0.002(2)
C5 0.016(3) 0.011(3) 0.020(3) 0.001(2) 0.009(3) -0.001(2)
C6 0.015(3) 0.016(3) 0.020(3) 0.004(2) 0.011(2) 0.002(2)
C7 0.017(3) 0.017(3) 0.022(3) 0.002(2) 0.009(3) 0.005(2)
C8 0.031(3) 0.018(3) 0.025(3) 0.000(3) 0.020(3) 0.002(3)
C9 0.026(3) 0.014(3) 0.021(3) 0.005(3) 0.011(3) 0.000(3)
C10 0.019(3) 0.017(3) 0.013(3) -0.005(2) 0.002(2) -0.001(2)
C11 0.015(3) 0.021(3) 0.034(4) 0.002(3) 0.014(3) 0.002(2)
C12 0.024(3) 0.020(3) 0.028(3) 0.002(3) 0.013(3) 0.003(3)
C13 0.033(4) 0.023(3) 0.029(3) -0.005(3) 0.023(3) -0.010(3)
C14 0.015(3) 0.025(3) 0.021(3) 0.000(3) 0.005(2) -0.010(3)
C15 0.017(3) 0.019(3) 0.023(3) 0.006(2) 0.013(2) 0.003(2)
C16 0.008(3) 0.021(3) 0.016(3) 0.000(2) 0.000(2) 0.002(2)
C17 0.021(3) 0.029(3) 0.016(3) 0.005(3) 0.011(3) 0.003(3)
C18 0.021(3) 0.018(3) 0.033(4) 0.006(3) 0.016(3) 0.002(3)
C19 0.016(3) 0.027(3) 0.028(3) -0.004(3) 0.009(3) -0.007(2)
C20 0.016(3) 0.026(3) 0.021(3) -0.003(3) 0.007(2) 0.007(2)
C21 0.019(3) 0.023(3) 0.020(3) 0.003(3) 0.008(3) 0.004(2)
C22 0.023(3) 0.029(4) 0.023(3) 0.000(3) 0.013(3) 0.006(3)
C23 0.023(3) 0.027(3) 0.022(3) -0.004(3) 0.012(3) -0.007(3)
C24 0.030(3) 0.015(3) 0.025(3) 0.005(3) 0.019(3) -0.001(3)
C25 0.022(3) 0.014(3) 0.022(3) -0.001(3) 0.006(3) 0.002(3)

loop_
_atom_type_symbol
_atom_type_description
_atom_type_scat_dispersion_real
_atom_type_scat_dispersion_imag
_atom_type_scat_source
C C 0.0033 0.0016 'International Tables Vol C Tables 4.2.6.8 and 6.1.1.4'
H H 0.0000 0.0000 'International Tables Vol C Tables 4.2.6.8 and 6.1.1.4'
N N 0.0061 0.0033 'International Tables Vol C Tables 4.2.6.8 and 6.1.1.4'
Br Br -0.2901 2.4595 'International Tables Vol C Tables 4.2.6.8 and 6.1.1.4'
Ce Ce -0.2486 2.6331 'International Tables Vol C Tables 4.2.6.8 and 6.1.1.4'

loop_
_geom_angle_atom_site_label_1
_geom_angle_atom_site_label_2
_geom_angle_atom_site_label_3
_geom_angle
N2 Ce1 N1 62.62(13)
N2 Ce1 N5 144.42(14)
N1 Ce1 N5 142.98(13)
N2 Ce1 N3 70.85(13)
N1 Ce1 N3 116.02(13)
N5 Ce1 N3 74.13(12)
N2 Ce1 N4 66.43(13)
N1 Ce1 N4 66.06(13)
N5 Ce1 N4 137.50(12)
N3 Ce1 N4 128.85(13)
N2 Ce1 Br2 138.07(10)
N1 Ce1 Br2 85.52(9)
N5 Ce1 Br2 77.16(9)
N3 Ce1 Br2 151.09(9)
N4 Ce1 Br2 76.29(9)
N2 Ce1 Br1 97.19(10)
N1 Ce1 Br1 70.56(10)
N5 Ce1 Br1 79.24(9)
N3 Ce1 Br1 74.65(9)
N4 Ce1 Br1 136.42(9)
Br2 Ce1 Br1 96.80(2)
N2 Ce1 Br3 89.39(10)
N1 Ce1 Br3 136.10(10)
N5 Ce1 Br3 79.02(9)
N3 Ce1 Br3 80.89(9)
N4 Ce1 Br3 72.03(9)
Br2 Ce1 Br3 97.03(2)
Br1 Ce1 Br3 150.854(18)
C5 N1 C1 118.2(5)
C5 N1 Ce1 121.0(3)
C1 N1 Ce1 120.8(3)
C10 N2 C6 117.6(5)
C10 N2 Ce1 120.8(3)
C6 N2 Ce1 121.6(3)
C15 N3 C11 116.5(5)
C15 N3 Ce1 120.1(4)
C11 N3 Ce1 120.2(3)
C16 N4 C20 115.6(5)
C16 N4 Ce1 121.9(3)
C20 N4 Ce1 122.5(4)
C21 N5 C25 116.9(5)
C21 N5 Ce1 118.1(4)
C25 N5 Ce1 124.3(3)
N1 C1 C2 123.4(5)
C1 C2 C3 118.6(5)
C2 C3 C4 118.5(5)
C3 C4 C5 119.7(5)
N1 C5 C4 121.4(5)
N1 C5 C6 117.6(4)
C4 C5 C6 121.0(5)
N2 C6 C7 120.7(5)
N2 C6 C5 116.8(5)
C7 C6 C5 122.5(5)
C8 C7 C6 120.0(5)
C7 C8 C9 119.6(5)
C10 C9 C8 117.9(6)
N2 C10 C9 124.2(5)
N3 C11 C12 122.6(6)
C13 C12 C11 119.3(5)
C12 C13 C14 118.4(5)
C15 C14 C13 119.2(5)
N3 C15 C14 123.8(5)
N4 C16 C17 124.3(5)
C16 C17 C18 119.2(5)
C19 C18 C17 117.1(5)
C20 C19 C18 120.0(5)
N4 C20 C19 123.6(5)
N5 C21 C22 123.8(6)
C23 C22 C21 118.7(6)
C24 C23 C22 118.4(5)
C23 C24 C25 119.6(5)
N5 C25 C24 122.5(5)

loop_
_geom_bond_atom_site_label_1
_geom_bond_atom_site_label_2
_geom_bond_distance
Ce1 N2 2.605(4)
Ce1 N1 2.632(4)
Ce1 N5 2.735(5)
Ce1 N3 2.778(5)
Ce1 N4 2.865(5)
Ce1 Br2 2.9226(8)
Ce1 Br1 2.9460(7)
Ce1 Br3 2.9524(7)
N1 C5 1.344(7)
N1 C1 1.346(7)
N2 C10 1.334(7)
N2 C6 1.368(7)
N3 C15 1.338(7)
N3 C11 1.350(7)
N4 C16 1.332(6)
N4 C20 1.355(7)
N5 C21 1.326(7)
N5 C25 1.352(7)
C1 C2 1.373(8)
C2 C3 1.385(8)
C3 C4 1.388(8)
C4 C5 1.389(7)
C5 C6 1.481(8)
C6 C7 1.390(7)
C7 C8 1.358(8)
C8 C9 1.384(8)
C9 C10 1.367(7)
C11 C12 1.387(8)
C12 C13 1.367(8)
C13 C14 1.380(8)
C14 C15 1.364(8)
C16 C17 1.374(8)
C17 C18 1.386(8)
C18 C19 1.379(8)
C19 C20 1.365(8)
C21 C22 1.390(8)
C22 C23 1.377(8)
C23 C24 1.372(8)
C24 C25 1.386(8)
